data_1507830
loop_
_publ_author_name
'Cheng, Dong'
'Ling, Fei'
'Li, Zexiang'
'Yao, Weijun'
'Ma, Cheng'

_publ_section_title
;
 Three-component assembly of conjugated enyne scaffolds via E-selective
 olefination of ynals.
;
_journal_issue 12
_journal_name_full 'Organic letters'
_journal_page_first 3146
_journal_page_last 3149
_journal_paper_doi 10.1021/ol3012277
_journal_volume 14
_journal_year 2012
_chemical_formula_moiety 'C24 H18 Br N O3 S'
_chemical_formula_sum 'C24 H18 Br N O3 S'
_chemical_formula_weight 480.36
_chemical_name_systematic
; 
 ? 
;
_space_group_IT_number 2
_symmetry_cell_setting triclinic
_symmetry_space_group_name_Hall '-P 1'
_symmetry_space_group_name_H-M 'P -1'
_atom_sites_solution_hydrogens geom
_atom_sites_solution_primary direct
_atom_sites_solution_secondary difmap
_audit_creation_method SHELXL-97
_cell_angle_alpha 86.655(5)
_cell_angle_beta 81.665(5)
_cell_angle_gamma 77.005(5)
_cell_formula_units_Z 2
_cell_length_a 9.3553(6)
_cell_length_b 9.9268(6)
_cell_length_c 11.9942(8)
_cell_measurement_reflns_used 2603
_cell_measurement_temperature 293(2)
_cell_measurement_theta_max 29.3125
_cell_measurement_theta_min 3.0186
_cell_volume 1073.51(12)
_computing_cell_refinement 'CrysAlis PRO (Oxford Diffraction, 2010)'
_computing_data_collection 'CrysAlis PRO'
_computing_data_reduction 'CrysAlis PRO'
_computing_molecular_graphics 'OLEX2 (Dolomanov et al., 2009)'
_computing_publication_material OLEX2
_computing_structure_refinement 'SHELXL-97 (Sheldrick, 2008)'
_computing_structure_solution 'SHELXS-97 (Sheldrick, 2008)'
_diffrn_ambient_temperature 293(2)
_diffrn_detector_area_resol_mean 10.3592
_diffrn_measured_fraction_theta_full 0.998
_diffrn_measured_fraction_theta_max 0.998
_diffrn_measurement_device_type 'Xcalibur, Atlas, Gemini ultra'
_diffrn_measurement_method '\w scans'
_diffrn_radiation_monochromator graphite
_diffrn_radiation_source 'fine-focus sealed tube'
_diffrn_radiation_type MoK\a
_diffrn_radiation_wavelength 0.71073
_diffrn_reflns_av_R_equivalents 0.0297
_diffrn_reflns_av_sigmaI/netI 0.0429
_diffrn_reflns_limit_h_max 11
_diffrn_reflns_limit_h_min -11
_diffrn_reflns_limit_k_max 11
_diffrn_reflns_limit_k_min -9
_diffrn_reflns_limit_l_max 14
_diffrn_reflns_limit_l_min -14
_diffrn_reflns_number 8635
_diffrn_reflns_theta_full 25.35
_diffrn_reflns_theta_max 25.35
_diffrn_reflns_theta_min 3.02
_exptl_absorpt_coefficient_mu 2.037
_exptl_absorpt_correction_T_max 0.4745
_exptl_absorpt_correction_T_min 0.4413
_exptl_absorpt_correction_type multi-scan
_exptl_absorpt_process_details
;
CrysAlis PRO (Oxford Diffraction, 2010) 
;
_exptl_crystal_colour yellow
_exptl_crystal_density_diffrn 1.486
_exptl_crystal_density_method 'not measured'
_exptl_crystal_description block
_exptl_crystal_F_000 488
_exptl_crystal_size_max 0.48
_exptl_crystal_size_mid 0.46
_exptl_crystal_size_min 0.43
_refine_diff_density_max 0.533
_refine_diff_density_min -0.518
_refine_diff_density_rms 0.060
_refine_ls_extinction_method none
_refine_ls_goodness_of_fit_ref 1.031
_refine_ls_hydrogen_treatment constr
_refine_ls_matrix_type full
_refine_ls_number_parameters 272
_refine_ls_number_reflns 3922
_refine_ls_number_restraints 0
_refine_ls_restrained_S_all 1.031
_refine_ls_R_factor_all 0.0627
_refine_ls_R_factor_gt 0.0426
_refine_ls_shift/su_max 0.000
_refine_ls_shift/su_mean 0.000
_refine_ls_structure_factor_coef Fsqd
_refine_ls_weighting_details 'calc w=1/[\s^2^(Fo^2^)+(0.0446P)^2^+0.6149P] where P=(Fo^2^+2Fc^2^)/3'
_refine_ls_weighting_scheme calc
_refine_ls_wR_factor_gt 0.0944
_refine_ls_wR_factor_ref 0.1047
_reflns_number_gt 3031
_reflns_number_total 3922
_reflns_threshold_expression >2sigma(I)
_cod_data_source_file ol3012277_si_002.cif
_cod_data_source_block 110711_cd110708
_cod_depositor_comments
;
The following automatic conversions were performed:

'_symmetry_cell_setting' value 'Triclinic' changed to 'triclinic'
according to /home/saulius/struct/CIF-dictionaries/cif_core.dic
dictionary named 'cif_core.dic' version 2.4.1 from 2010-06-29.

Automatic conversion script
Id: cif_fix_values 1891 2012-01-12 08:04:46Z andrius 

 Adding full bibliography for 1507830.cif.
;
_cod_database_code 1507830

loop_
_symmetry_equiv_pos_as_xyz
'x, y, z'
'-x, -y, -z'

loop_
_atom_site_label
_atom_site_type_symbol
_atom_site_fract_x
_atom_site_fract_y
_atom_site_fract_z
_atom_site_U_iso_or_equiv
_atom_site_adp_type
_atom_site_occupancy
_atom_site_symmetry_multiplicity
_atom_site_calc_flag
_atom_site_refinement_flags
Br1 Br 1.13927(4) 0.19461(5) 0.37559(3) 0.06803(18) Uani 1 1 d .
S1 S 0.33111(7) 0.53476(8) 0.65637(6) 0.03206(19) Uani 1 1 d .
O1 O 0.2183(2) 0.4933(2) 0.73305(18) 0.0434(5) Uani 1 1 d .
O2 O 0.3358(2) 0.5144(2) 0.53854(17) 0.0391(5) Uani 1 1 d .
O3 O 0.4522(2) 0.4922(3) 0.86830(17) 0.0498(6) Uani 1 1 d .
N1 N 0.4963(3) 0.4474(2) 0.68316(19) 0.0331(6) Uani 1 1 d .
H1 H 0.5576 0.4050 0.6293 0.040 Uiso 1 1 calc R
C1 C 1.1698(4) 0.0787(4) 1.0559(3) 0.0550(9) Uani 1 1 d .
H1A H 1.1091 0.0164 1.0549 0.066 Uiso 1 1 calc R
C2 C 1.3010(5) 0.0381(4) 1.0994(3) 0.0670(12) Uani 1 1 d .
H2 H 1.3290 -0.0517 1.1277 0.080 Uiso 1 1 calc R
C3 C 1.3910(4) 0.1286(5) 1.1012(3) 0.0652(11) Uani 1 1 d .
H3 H 1.4797 0.1006 1.1311 0.078 Uiso 1 1 calc R
C4 C 1.3508(5) 0.2595(5) 1.0594(4) 0.0712(12) Uani 1 1 d .
H4 H 1.4117 0.3214 1.0611 0.085 Uiso 1 1 calc R
C5 C 1.2202(4) 0.3008(4) 1.0145(4) 0.0619(11) Uani 1 1 d .
H5 H 1.1946 0.3901 0.9844 0.074 Uiso 1 1 calc R
C6 C 1.1275(3) 0.2122(3) 1.0136(2) 0.0395(7) Uani 1 1 d .
C7 C 0.9892(4) 0.2571(4) 0.9691(3) 0.0441(8) Uani 1 1 d .
C8 C 0.8748(4) 0.2991(4) 0.9335(3) 0.0438(8) Uani 1 1 d .
C9 C 0.7323(3) 0.3580(3) 0.9033(3) 0.0414(8) Uani 1 1 d .
H9 H 0.6579 0.3923 0.9614 0.050 Uiso 1 1 calc R
C10 C 0.6951(3) 0.3688(3) 0.7993(2) 0.0328(7) Uani 1 1 d .
C12 C 0.8024(3) 0.3217(3) 0.6979(2) 0.0306(6) Uani 1 1 d .
C13 C 0.9213(3) 0.3850(3) 0.6673(3) 0.0399(7) Uani 1 1 d .
H13 H 0.9333 0.4545 0.7115 0.048 Uiso 1 1 calc R
C14 C 1.0208(3) 0.3463(4) 0.5732(3) 0.0446(8) Uani 1 1 d .
H14 H 1.0995 0.3898 0.5530 0.053 Uiso 1 1 calc R
C15 C 1.0032(3) 0.2434(3) 0.5092(3) 0.0400(7) Uani 1 1 d .
C16 C 0.8894(3) 0.1770(3) 0.5369(3) 0.0406(7) Uani 1 1 d .
H16 H 0.8796 0.1064 0.4928 0.049 Uiso 1 1 calc R
C17 C 0.7890(3) 0.2166(3) 0.6319(3) 0.0363(7) Uani 1 1 d .
H17 H 0.7113 0.1720 0.6517 0.044 Uiso 1 1 calc R
C18 C 0.5382(3) 0.4408(3) 0.7895(2) 0.0348(7) Uani 1 1 d .
C19 C 0.3309(3) 0.7081(3) 0.6771(2) 0.0315(6) Uani 1 1 d .
C20 C 0.2176(4) 0.7878(4) 0.7465(3) 0.0463(8) Uani 1 1 d .
H20 H 0.1438 0.7486 0.7870 0.056 Uiso 1 1 calc R
C21 C 0.2140(4) 0.9261(4) 0.7557(3) 0.0544(9) Uani 1 1 d .
H21 H 0.1353 0.9805 0.8007 0.065 Uiso 1 1 calc R
C22 C 0.3253(4) 0.9859(3) 0.6993(3) 0.0462(8) Uani 1 1 d .
C23 C 0.4390(4) 0.9022(3) 0.6319(3) 0.0471(8) Uani 1 1 d .
H23 H 0.5154 0.9400 0.5941 0.056 Uiso 1 1 calc R
C24 C 0.4428(3) 0.7654(3) 0.6191(3) 0.0421(8) Uani 1 1 d .
H24 H 0.5195 0.7117 0.5721 0.051 Uiso 1 1 calc R
C25 C 0.3249(5) 1.1357(4) 0.7132(4) 0.0742(12) Uani 1 1 d .
H25A H 0.3711 1.1445 0.7781 0.111 Uiso 1 1 calc R
H25B H 0.2247 1.1884 0.7232 0.111 Uiso 1 1 calc R
H25C H 0.3787 1.1696 0.6473 0.111 Uiso 1 1 calc R

loop_
_atom_site_aniso_label
_atom_site_aniso_U_11
_atom_site_aniso_U_22
_atom_site_aniso_U_33
_atom_site_aniso_U_23
_atom_site_aniso_U_13
_atom_site_aniso_U_12
Br1 0.0498(3) 0.0819(3) 0.0607(3) -0.0106(2) 0.01485(18) -0.0018(2)
S1 0.0266(4) 0.0367(4) 0.0326(4) -0.0056(3) -0.0073(3) -0.0033(3)
O1 0.0337(12) 0.0486(13) 0.0492(13) -0.0044(10) -0.0024(10) -0.0130(10)
O2 0.0344(11) 0.0486(13) 0.0351(11) -0.0101(9) -0.0132(9) -0.0031(10)
O3 0.0379(13) 0.0719(16) 0.0328(12) -0.0123(11) -0.0047(10) 0.0046(11)
N1 0.0295(13) 0.0376(14) 0.0290(13) -0.0063(10) -0.0076(10) 0.0029(11)
C1 0.051(2) 0.054(2) 0.063(2) 0.0078(19) -0.0155(18) -0.0162(18)
C2 0.062(3) 0.062(3) 0.072(3) 0.018(2) -0.022(2) 0.000(2)
C3 0.043(2) 0.090(3) 0.060(2) 0.000(2) -0.0221(18) 0.000(2)
C4 0.059(3) 0.075(3) 0.091(3) -0.002(2) -0.032(2) -0.026(2)
C5 0.061(2) 0.051(2) 0.081(3) 0.008(2) -0.031(2) -0.0160(19)
C6 0.0344(17) 0.050(2) 0.0329(17) -0.0002(14) -0.0099(13) -0.0039(15)
C7 0.044(2) 0.054(2) 0.0347(18) -0.0008(15) -0.0083(15) -0.0084(16)
C8 0.046(2) 0.052(2) 0.0350(18) -0.0020(15) -0.0128(15) -0.0081(16)
C9 0.0393(18) 0.050(2) 0.0325(17) -0.0038(14) -0.0087(14) -0.0023(15)
C10 0.0321(16) 0.0314(16) 0.0356(16) -0.0033(13) -0.0082(13) -0.0055(13)
C12 0.0281(15) 0.0316(16) 0.0308(15) 0.0018(12) -0.0093(12) -0.0010(12)
C13 0.0376(18) 0.0454(19) 0.0403(18) -0.0041(15) -0.0116(14) -0.0114(15)
C14 0.0339(18) 0.054(2) 0.049(2) 0.0017(16) -0.0072(15) -0.0161(15)
C15 0.0304(16) 0.0459(19) 0.0388(17) -0.0007(15) -0.0032(13) 0.0007(14)
C16 0.0375(18) 0.0351(17) 0.0461(19) -0.0075(14) -0.0062(14) 0.0005(14)
C17 0.0313(16) 0.0351(17) 0.0421(18) -0.0029(14) -0.0043(13) -0.0066(13)
C18 0.0332(16) 0.0366(17) 0.0339(17) -0.0014(13) -0.0062(13) -0.0052(13)
C19 0.0305(15) 0.0355(16) 0.0283(15) -0.0040(12) -0.0099(12) -0.0026(13)
C20 0.0393(19) 0.048(2) 0.048(2) -0.0128(16) 0.0063(15) -0.0070(15)
C21 0.049(2) 0.049(2) 0.057(2) -0.0204(17) 0.0026(17) 0.0033(17)
C22 0.053(2) 0.0386(18) 0.047(2) -0.0040(15) -0.0164(16) -0.0017(16)
C23 0.046(2) 0.043(2) 0.053(2) 0.0020(16) -0.0050(16) -0.0130(16)
C24 0.0337(17) 0.0417(19) 0.0467(19) -0.0060(15) 0.0021(14) -0.0032(14)
C25 0.090(3) 0.038(2) 0.094(3) -0.007(2) -0.021(3) -0.005(2)

loop_
_atom_type_symbol
_atom_type_description
_atom_type_scat_dispersion_real
_atom_type_scat_dispersion_imag
_atom_type_scat_source
C C 0.0033 0.0016 'International Tables Vol C Tables 4.2.6.8 and 6.1.1.4'
H H 0.0000 0.0000 'International Tables Vol C Tables 4.2.6.8 and 6.1.1.4'
Br Br -0.2901 2.4595 'International Tables Vol C Tables 4.2.6.8 and 6.1.1.4'
N N 0.0061 0.0033 'International Tables Vol C Tables 4.2.6.8 and 6.1.1.4'
O O 0.0106 0.0060 'International Tables Vol C Tables 4.2.6.8 and 6.1.1.4'
S S 0.1246 0.1234 'International Tables Vol C Tables 4.2.6.8 and 6.1.1.4'

loop_
_geom_angle_atom_site_label_1
_geom_angle_atom_site_label_2
_geom_angle_atom_site_label_3
_geom_angle
O1 S1 O2 118.76(13)
O1 S1 N1 110.27(13)
O2 S1 N1 103.04(12)
O1 S1 C19 109.76(14)
O2 S1 C19 109.20(13)
N1 S1 C19 104.78(13)
C18 N1 S1 121.9(2)
C18 N1 H1 119.0
S1 N1 H1 119.0
C2 C1 C6 120.0(3)
C2 C1 H1A 120.0
C6 C1 H1A 120.0
C3 C2 C1 120.5(4)
C3 C2 H2 119.8
C1 C2 H2 119.8
C4 C3 C2 119.9(3)
C4 C3 H3 120.1
C2 C3 H3 120.1
C3 C4 C5 120.1(4)
C3 C4 H4 119.9
C5 C4 H4 119.9
C6 C5 C4 120.8(3)
C6 C5 H5 119.6
C4 C5 H5 119.6
C5 C6 C1 118.7(3)
C5 C6 C7 120.6(3)
C1 C6 C7 120.8(3)
C8 C7 C6 177.6(4)
C7 C8 C9 173.0(4)
C10 C9 C8 126.0(3)
C10 C9 H9 117.0
C8 C9 H9 117.0
C9 C10 C12 123.2(3)
C9 C10 C18 115.5(3)
C12 C10 C18 121.2(2)
C17 C12 C13 118.2(3)
C17 C12 C10 122.5(3)
C13 C12 C10 119.3(3)
C14 C13 C12 121.0(3)
C14 C13 H13 119.5
C12 C13 H13 119.5
C15 C14 C13 119.3(3)
C15 C14 H14 120.4
C13 C14 H14 120.4
C14 C15 C16 121.8(3)
C14 C15 Br1 118.8(2)
C16 C15 Br1 119.4(3)
C15 C16 C17 118.7(3)
C15 C16 H16 120.7
C17 C16 H16 120.7
C16 C17 C12 121.1(3)
C16 C17 H17 119.5
C12 C17 H17 119.5
O3 C18 N1 120.8(3)
O3 C18 C10 123.1(3)
N1 C18 C10 116.1(3)
C20 C19 C24 120.3(3)
C20 C19 S1 120.4(2)
C24 C19 S1 119.3(2)
C19 C20 C21 119.5(3)
C19 C20 H20 120.2
C21 C20 H20 120.2
C20 C21 C22 121.3(3)
C20 C21 H21 119.3
C22 C21 H21 119.3
C23 C22 C21 117.6(3)
C23 C22 C25 121.0(3)
C21 C22 C25 121.4(3)
C24 C23 C22 122.0(3)
C24 C23 H23 119.0
C22 C23 H23 119.0
C23 C24 C19 119.2(3)
C23 C24 H24 120.4
C19 C24 H24 120.4
C22 C25 H25A 109.5
C22 C25 H25B 109.5
H25A C25 H25B 109.5
C22 C25 H25C 109.5
H25A C25 H25C 109.5
H25B C25 H25C 109.5

loop_
_geom_bond_atom_site_label_1
_geom_bond_atom_site_label_2
_geom_bond_distance
Br1 C15 1.909(3)
S1 O1 1.414(2)
S1 O2 1.432(2)
S1 N1 1.659(2)
S1 C19 1.752(3)
O3 C18 1.205(4)
N1 C18 1.382(4)
N1 H1 0.8600
C1 C2 1.371(5)
C1 C6 1.384(5)
C1 H1A 0.9300
C2 C3 1.365(6)
C2 H2 0.9300
C3 C4 1.357(6)
C3 H3 0.9300
C4 C5 1.375(5)
C4 H4 0.9300
C5 C6 1.368(5)
C5 H5 0.9300
C6 C7 1.439(4)
C7 C8 1.189(4)
C8 C9 1.420(4)
C9 C10 1.335(4)
C9 H9 0.9300
C10 C12 1.485(4)
C10 C18 1.499(4)
C12 C17 1.384(4)
C12 C13 1.391(4)
C13 C14 1.369(5)
C13 H13 0.9300
C14 C15 1.365(5)
C14 H14 0.9300
C15 C16 1.366(4)
C16 C17 1.382(4)
C16 H16 0.9300
C17 H17 0.9300
C19 C20 1.374(4)
C19 C24 1.383(4)
C20 C21 1.376(5)
C20 H20 0.9300
C21 C22 1.386(5)
C21 H21 0.9300
C22 C23 1.381(5)
C22 C25 1.505(5)
C23 C24 1.367(5)
C23 H23 0.9300
C24 H24 0.9300
C25 H25A 0.9600
C25 H25B 0.9600
C25 H25C 0.9600

loop_
_cod_related_entry_id
_cod_related_entry_database
_cod_related_entry_code
1 ChemSpider 30651939
